data_7225112
loop_
_publ_author_name
'Fang, Xiaolong'
'Zhang, Chunyan'
'Chen, Jin'
'Zhu, Hongping'
'Yuan, Youzhu'

_publ_section_title
;
 Synthesis and catalytic performance of ruthenium complexes ligated with
 rigid o-(diphenylphosphino)aniline for chemoselective hydrogenation of
 dimethyl oxalate
;
_journal_name_full 'RSC Adv.'
_journal_paper_doi 10.1039/C6RA00320F
_journal_year 2016
_chemical_formula_sum 'C37 H31 Cl N2 O P2 Ru'
_chemical_formula_weight 718.10
_chemical_name_systematic
; 
 ? 
;
_space_group_IT_number 14
_symmetry_cell_setting monoclinic
_symmetry_space_group_name_Hall '-P 2yn'
_symmetry_space_group_name_H-M 'P 1 21/n 1'
_atom_sites_solution_hydrogens geom
_atom_sites_solution_primary direct
_atom_sites_solution_secondary difmap
_audit_creation_method SHELXL-97
_audit_update_record
;
2015-12-20 deposited with the CCDC.
2016-05-02 downloaded from the CCDC.
;
_cell_angle_alpha 90.00
_cell_angle_beta 92.018(2)
_cell_angle_gamma 90.00
_cell_formula_units_Z 4
_cell_length_a 9.6626(2)
_cell_length_b 18.7669(3)
_cell_length_c 17.4652(3)
_cell_measurement_reflns_used 5496
_cell_measurement_temperature 173(2)
_cell_measurement_theta_max 27.5180
_cell_measurement_theta_min 3.2590
_cell_volume 3165.12(10)
_computing_cell_refinement CrysAlisPro
_computing_data_collection CrysAlisPro
_computing_data_reduction CrysAlisPro
_computing_molecular_graphics 'Bruker SHELXTL'
_computing_publication_material 'Bruker SHELXTL'
_computing_structure_refinement 'SHELXL-97 (Sheldrick, 1997)'
_computing_structure_solution 'SHELXS-97 (Sheldrick, 1990)'
_diffrn_ambient_temperature 173(2)
_diffrn_detector_area_resol_mean 16.1903
_diffrn_measured_fraction_theta_full 0.976
_diffrn_measured_fraction_theta_max 0.976
_diffrn_measurement_device_type 'Xcalibur, Sapphire3, Gemini ultra'
_diffrn_measurement_method 'phi and omega scans'
_diffrn_radiation_monochromator graphite
_diffrn_radiation_source 'Enhanced (Mo) X-ray Source'
_diffrn_radiation_type MoK\a
_diffrn_radiation_wavelength 0.71073
_diffrn_reflns_av_R_equivalents 0.0271
_diffrn_reflns_av_sigmaI/netI 0.0382
_diffrn_reflns_limit_h_max 11
_diffrn_reflns_limit_h_min -7
_diffrn_reflns_limit_k_max 21
_diffrn_reflns_limit_k_min -23
_diffrn_reflns_limit_l_max 21
_diffrn_reflns_limit_l_min -20
_diffrn_reflns_number 13584
_diffrn_reflns_theta_full 26.00
_diffrn_reflns_theta_max 26.00
_diffrn_reflns_theta_min 3.03
_exptl_absorpt_coefficient_mu 0.715
_exptl_absorpt_correction_T_max 0.9004
_exptl_absorpt_correction_T_min 0.8416
_exptl_absorpt_correction_type multi-scan
_exptl_absorpt_process_details empirical
_exptl_crystal_colour red
_exptl_crystal_density_diffrn 1.507
_exptl_crystal_density_meas ?
_exptl_crystal_density_method 'not measured'
_exptl_crystal_description block
_exptl_crystal_F_000 1464
_exptl_crystal_size_max 0.25
_exptl_crystal_size_mid 0.20
_exptl_crystal_size_min 0.15
_refine_diff_density_max 0.350
_refine_diff_density_min -0.354
_refine_diff_density_rms 0.065
_refine_ls_extinction_method none
_refine_ls_goodness_of_fit_ref 1.070
_refine_ls_hydrogen_treatment 'refined in a riding mode to the carrier atom'
_refine_ls_matrix_type full
_refine_ls_number_parameters 405
_refine_ls_number_reflns 6060
_refine_ls_number_restraints 0
_refine_ls_restrained_S_all 1.070
_refine_ls_R_factor_all 0.0385
_refine_ls_R_factor_gt 0.0305
_refine_ls_shift/su_max 0.002
_refine_ls_shift/su_mean 0.000
_refine_ls_structure_factor_coef Fsqd
_refine_ls_weighting_details 'calc w=1/[\s^2^(Fo^2^)+(0.0210P)^2^+1.8738P] where P=(Fo^2^+2Fc^2^)/3'
_refine_ls_weighting_scheme calc
_refine_ls_wR_factor_gt 0.0619
_refine_ls_wR_factor_ref 0.0643
_reflns_number_gt 5312
_reflns_number_total 6060
_reflns_threshold_expression >2sigma(I)
_cod_data_source_file c6ra00320f2.cif
_cod_data_source_block zcy-130605b
_cod_depositor_comments
;
The following automatic conversions were performed:

'_symmetry_cell_setting' value 'Monoclinic' changed to 'monoclinic'
according to
/usr/data/users/saulius/crontab/automatic-downloads/rss-feeds/RSC/lib/dictionaries/cif_core.dic
dictionary named 'cif_core.dic' version 2.4.2 from 2011-04-26.

'_exptl_crystal_density_meas' value 'not measured' was changed to '?'
- the value is perceived as not measured.

Automatic conversion script
Id: cif_fix_values 4268 2015-11-12 08:31:59Z antanas 
;
_cod_original_sg_symbol_H-M P2(1)/n
_cod_database_code 7225112

loop_
_symmetry_equiv_pos_as_xyz
'x, y, z'
'-x+1/2, y+1/2, -z+1/2'
'-x, -y, -z'
'x-1/2, -y-1/2, z-1/2'

loop_
_atom_site_label
_atom_site_type_symbol
_atom_site_fract_x
_atom_site_fract_y
_atom_site_fract_z
_atom_site_U_iso_or_equiv
_atom_site_adp_type
_atom_site_occupancy
_atom_site_symmetry_multiplicity
_atom_site_calc_flag
_atom_site_refinement_flags
Ru1 Ru 0.459279(19) 0.084764(9) 0.624692(11) 0.01335(6) Uani 1 1 d .
Cl1 Cl 0.37674(6) 0.11504(3) 0.49405(3) 0.01963(13) Uani 1 1 d .
P1 P 0.57906(6) 0.19044(3) 0.63508(3) 0.01509(13) Uani 1 1 d .
P2 P 0.53619(6) 0.02925(3) 0.73478(4) 0.01606(13) Uani 1 1 d .
N1 N 0.6432(2) 0.05169(10) 0.57622(11) 0.0181(4) Uani 1 1 d .
H1A H 0.6502 0.0076 0.5598 0.022 Uiso 1 1 calc R
N2 N 0.3775(2) -0.02076(11) 0.59805(12) 0.0189(5) Uani 1 1 d .
H2A H 0.292(4) -0.0174(17) 0.5828(19) 0.050(10) Uiso 1 1 d .
H2B H 0.419(3) -0.0349(15) 0.5595(18) 0.037(9) Uiso 1 1 d .
O1 O 0.20729(18) 0.15394(10) 0.68935(11) 0.0310(4) Uani 1 1 d .
C1 C 0.3005(2) 0.12455(13) 0.66482(14) 0.0190(5) Uani 1 1 d .
C11 C 0.7518(2) 0.09653(12) 0.56952(13) 0.0170(5) Uani 1 1 d .
C12 C 0.8810(3) 0.07533(14) 0.54035(14) 0.0238(6) Uani 1 1 d .
H12A H 0.8959 0.0267 0.5280 0.029 Uiso 1 1 calc R
C13 C 0.9850(3) 0.12419(15) 0.52971(15) 0.0286(6) Uani 1 1 d .
H13A H 1.0708 0.1086 0.5107 0.034 Uiso 1 1 calc R
C14 C 0.9666(3) 0.19622(15) 0.54630(15) 0.0284(6) Uani 1 1 d .
H14A H 1.0381 0.2297 0.5375 0.034 Uiso 1 1 calc R
C15 C 0.8436(3) 0.21801(14) 0.57547(14) 0.0230(6) Uani 1 1 d .
H15A H 0.8302 0.2671 0.5865 0.028 Uiso 1 1 calc R
C16 C 0.7377(2) 0.16951(13) 0.58929(13) 0.0180(5) Uani 1 1 d .
C17 C 0.5111(2) 0.27102(13) 0.58731(14) 0.0206(5) Uani 1 1 d .
C18 C 0.4499(4) 0.32546(16) 0.62713(19) 0.0492(9) Uani 1 1 d .
H18A H 0.4421 0.3218 0.6811 0.059 Uiso 1 1 calc R
C19 C 0.3995(5) 0.3855(2) 0.5889(2) 0.0712(13) Uani 1 1 d .
H19A H 0.3568 0.4223 0.6169 0.085 Uiso 1 1 calc R
C20 C 0.4107(4) 0.39213(17) 0.5114(2) 0.0480(9) Uani 1 1 d .
H20A H 0.3798 0.4343 0.4859 0.058 Uiso 1 1 calc R
C21 C 0.4667(3) 0.33788(15) 0.47105(17) 0.0348(7) Uani 1 1 d .
H21A H 0.4701 0.3412 0.4169 0.042 Uiso 1 1 calc R
C22 C 0.5187(3) 0.27772(14) 0.50820(15) 0.0280(6) Uani 1 1 d .
H22A H 0.5598 0.2409 0.4794 0.034 Uiso 1 1 calc R
C23 C 0.6218(2) 0.22302(12) 0.73156(13) 0.0163(5) Uani 1 1 d .
C24 C 0.7538(3) 0.24604(12) 0.75509(14) 0.0202(5) Uani 1 1 d .
H24A H 0.8258 0.2469 0.7194 0.024 Uiso 1 1 calc R
C25 C 0.7810(3) 0.26779(13) 0.83022(15) 0.0233(6) Uani 1 1 d .
H25A H 0.8715 0.2829 0.8458 0.028 Uiso 1 1 calc R
C26 C 0.6761(3) 0.26746(13) 0.88247(15) 0.0259(6) Uani 1 1 d .
H26A H 0.6948 0.2822 0.9338 0.031 Uiso 1 1 calc R
C27 C 0.5446(3) 0.24570(14) 0.85979(14) 0.0252(6) Uani 1 1 d .
H27A H 0.4724 0.2462 0.8953 0.030 Uiso 1 1 calc R
C28 C 0.5179(2) 0.22306(12) 0.78514(14) 0.0196(5) Uani 1 1 d .
H28A H 0.4274 0.2073 0.7702 0.023 Uiso 1 1 calc R
C31 C 0.3837(2) -0.07476(12) 0.65787(14) 0.0170(5) Uani 1 1 d .
C32 C 0.3202(3) -0.14067(13) 0.64692(15) 0.0239(6) Uani 1 1 d .
H32A H 0.2708 -0.1510 0.6003 0.029 Uiso 1 1 calc R
C33 C 0.3298(3) -0.19099(14) 0.70466(16) 0.0285(6) Uani 1 1 d .
H33A H 0.2872 -0.2362 0.6974 0.034 Uiso 1 1 calc R
C34 C 0.4011(3) -0.17610(14) 0.77302(16) 0.0298(6) Uani 1 1 d .
H34A H 0.4066 -0.2108 0.8126 0.036 Uiso 1 1 calc R
C35 C 0.4638(3) -0.11075(14) 0.78345(15) 0.0260(6) Uani 1 1 d .
H35A H 0.5126 -0.1007 0.8304 0.031 Uiso 1 1 calc R
C36 C 0.4565(2) -0.05906(13) 0.72571(14) 0.0186(5) Uani 1 1 d .
C37 C 0.4852(3) 0.05434(13) 0.83109(14) 0.0214(5) Uani 1 1 d .
C38 C 0.5756(3) 0.06428(16) 0.89330(15) 0.0333(7) Uani 1 1 d .
H38A H 0.6721 0.0577 0.8874 0.040 Uiso 1 1 calc R
C39 C 0.5271(4) 0.08377(17) 0.96438(17) 0.0458(8) Uani 1 1 d .
H39A H 0.5908 0.0910 1.0064 0.055 Uiso 1 1 calc R
C40 C 0.3887(4) 0.09259(17) 0.97417(17) 0.0450(8) Uani 1 1 d .
H40A H 0.3560 0.1062 1.0227 0.054 Uiso 1 1 calc R
C41 C 0.2961(3) 0.08169(17) 0.91317(18) 0.0437(8) Uani 1 1 d .
H41A H 0.1996 0.0871 0.9199 0.052 Uiso 1 1 calc R
C42 C 0.3443(3) 0.06283(15) 0.84205(16) 0.0318(6) Uani 1 1 d .
H42A H 0.2801 0.0556 0.8003 0.038 Uiso 1 1 calc R
C43 C 0.7218(2) 0.01152(12) 0.74164(14) 0.0186(5) Uani 1 1 d .
C44 C 0.8147(3) 0.06497(13) 0.76508(15) 0.0237(6) Uani 1 1 d .
H44A H 0.7805 0.1087 0.7842 0.028 Uiso 1 1 calc R
C45 C 0.9559(3) 0.05480(15) 0.76069(17) 0.0316(6) Uani 1 1 d .
H45A H 1.0180 0.0913 0.7773 0.038 Uiso 1 1 calc R
C46 C 1.0072(3) -0.00827(16) 0.73216(18) 0.0381(7) Uani 1 1 d .
H46A H 1.1043 -0.0152 0.7293 0.046 Uiso 1 1 calc R
C47 C 0.9170(3) -0.06087(16) 0.70793(19) 0.0384(7) Uani 1 1 d .
H47A H 0.9522 -0.1040 0.6877 0.046 Uiso 1 1 calc R
C48 C 0.7751(3) -0.05184(14) 0.71258(16) 0.0289(6) Uani 1 1 d .
H48A H 0.7140 -0.0888 0.6960 0.035 Uiso 1 1 calc R

loop_
_atom_site_aniso_label
_atom_site_aniso_U_11
_atom_site_aniso_U_22
_atom_site_aniso_U_33
_atom_site_aniso_U_23
_atom_site_aniso_U_13
_atom_site_aniso_U_12
Ru1 0.01387(10) 0.01334(10) 0.01280(10) -0.00132(8) -0.00018(7) -0.00042(8)
Cl1 0.0233(3) 0.0190(3) 0.0163(3) 0.0006(2) -0.0033(2) 0.0019(2)
P1 0.0166(3) 0.0147(3) 0.0140(3) -0.0013(2) 0.0007(2) -0.0004(2)
P2 0.0169(3) 0.0160(3) 0.0151(3) -0.0006(2) -0.0012(2) -0.0009(2)
N1 0.0203(11) 0.0151(10) 0.0191(11) -0.0035(8) 0.0019(8) 0.0003(9)
N2 0.0217(12) 0.0192(11) 0.0155(11) -0.0006(9) -0.0008(9) -0.0045(9)
O1 0.0220(10) 0.0342(11) 0.0373(12) -0.0056(9) 0.0062(9) 0.0058(9)
C1 0.0183(12) 0.0199(12) 0.0187(13) 0.0005(10) -0.0014(10) -0.0061(11)
C11 0.0171(12) 0.0232(13) 0.0105(11) 0.0002(10) -0.0016(9) 0.0019(10)
C12 0.0221(13) 0.0290(14) 0.0203(13) -0.0009(11) 0.0007(10) 0.0056(11)
C13 0.0172(13) 0.0452(17) 0.0239(15) -0.0019(13) 0.0066(11) 0.0018(12)
C14 0.0228(14) 0.0397(16) 0.0229(15) 0.0027(12) 0.0035(11) -0.0076(12)
C15 0.0256(14) 0.0258(14) 0.0177(13) -0.0011(11) 0.0027(11) -0.0060(11)
C16 0.0173(12) 0.0233(13) 0.0135(12) 0.0001(10) 0.0020(10) 0.0007(10)
C17 0.0207(13) 0.0192(12) 0.0216(13) 0.0015(10) -0.0027(10) -0.0018(10)
C18 0.080(3) 0.0365(18) 0.0305(18) 0.0009(14) -0.0006(17) 0.0297(17)
C19 0.115(4) 0.049(2) 0.049(2) 0.0001(18) -0.005(2) 0.053(2)
C20 0.060(2) 0.0331(17) 0.050(2) 0.0131(16) -0.0168(17) 0.0137(16)
C21 0.0414(17) 0.0326(16) 0.0294(16) 0.0111(13) -0.0102(13) -0.0127(14)
C22 0.0371(16) 0.0218(14) 0.0249(15) 0.0002(11) -0.0008(12) -0.0051(12)
C23 0.0209(12) 0.0110(11) 0.0168(12) -0.0002(9) -0.0012(10) 0.0008(10)
C24 0.0204(12) 0.0176(12) 0.0228(14) 0.0001(10) 0.0005(10) -0.0032(10)
C25 0.0229(13) 0.0208(13) 0.0257(14) -0.0019(11) -0.0054(11) -0.0050(11)
C26 0.0368(16) 0.0239(13) 0.0168(13) -0.0052(11) -0.0018(11) -0.0057(12)
C27 0.0298(14) 0.0269(14) 0.0192(14) -0.0048(11) 0.0053(11) -0.0059(12)
C28 0.0183(12) 0.0192(12) 0.0212(13) -0.0036(10) 0.0008(10) -0.0022(10)
C31 0.0151(12) 0.0169(12) 0.0194(13) 0.0004(10) 0.0041(10) -0.0014(10)
C32 0.0212(13) 0.0241(13) 0.0264(14) -0.0013(11) -0.0008(11) -0.0061(11)
C33 0.0274(14) 0.0194(13) 0.0386(17) 0.0027(12) 0.0024(12) -0.0098(11)
C34 0.0282(15) 0.0269(14) 0.0343(16) 0.0128(12) 0.0017(12) -0.0035(12)
C35 0.0260(14) 0.0270(14) 0.0249(15) 0.0045(11) -0.0014(11) -0.0026(11)
C36 0.0165(12) 0.0186(12) 0.0209(13) 0.0009(10) 0.0018(10) -0.0018(10)
C37 0.0294(14) 0.0188(12) 0.0161(13) -0.0006(10) 0.0015(11) 0.0013(11)
C38 0.0354(16) 0.0445(17) 0.0197(15) -0.0013(13) -0.0036(12) 0.0008(14)
C39 0.058(2) 0.057(2) 0.0213(16) -0.0065(15) -0.0042(15) -0.0009(18)
C40 0.069(2) 0.0448(19) 0.0220(16) -0.0052(14) 0.0131(16) 0.0101(17)
C41 0.0420(18) 0.056(2) 0.0344(18) 0.0035(16) 0.0148(15) 0.0150(16)
C42 0.0294(15) 0.0429(17) 0.0232(15) -0.0020(13) 0.0019(12) 0.0032(13)
C43 0.0185(12) 0.0189(12) 0.0182(13) 0.0018(10) -0.0021(10) 0.0000(10)
C44 0.0236(13) 0.0189(13) 0.0282(15) 0.0014(11) -0.0033(11) -0.0009(11)
C45 0.0226(14) 0.0322(15) 0.0394(18) -0.0018(13) -0.0060(12) -0.0075(12)
C46 0.0190(14) 0.0443(18) 0.051(2) -0.0062(15) -0.0020(13) 0.0037(13)
C47 0.0276(15) 0.0311(15) 0.056(2) -0.0096(15) -0.0037(14) 0.0104(13)
C48 0.0242(14) 0.0224(13) 0.0396(17) -0.0048(12) -0.0048(12) 0.0002(11)

loop_
_atom_type_symbol
_atom_type_description
_atom_type_scat_dispersion_real
_atom_type_scat_dispersion_imag
_atom_type_scat_source
C C 0.0033 0.0016 'International Tables Vol C Tables 4.2.6.8 and 6.1.1.4'
H H 0.0000 0.0000 'International Tables Vol C Tables 4.2.6.8 and 6.1.1.4'
N N 0.0061 0.0033 'International Tables Vol C Tables 4.2.6.8 and 6.1.1.4'
O O 0.0106 0.0060 'International Tables Vol C Tables 4.2.6.8 and 6.1.1.4'
Ru Ru -1.2594 0.8363 'International Tables Vol C Tables 4.2.6.8 and 6.1.1.4'
Cl Cl 0.1484 0.1585 'International Tables Vol C Tables 4.2.6.8 and 6.1.1.4'
P P 0.1023 0.0942 'International Tables Vol C Tables 4.2.6.8 and 6.1.1.4'

loop_
_geom_angle_atom_site_label_1
_geom_angle_atom_site_label_2
_geom_angle_atom_site_label_3
_geom_angle
C1 Ru1 N1 173.62(9)
C1 Ru1 N2 98.48(10)
N1 Ru1 N2 87.16(8)
C1 Ru1 P2 96.53(8)
N1 Ru1 P2 87.11(6)
N2 Ru1 P2 82.53(6)
C1 Ru1 P1 92.49(7)
N1 Ru1 P1 81.68(6)
N2 Ru1 P1 168.31(6)
P2 Ru1 P1 100.30(2)
C1 Ru1 Cl1 90.69(8)
N1 Ru1 Cl1 86.86(6)
N2 Ru1 Cl1 84.74(6)
P2 Ru1 Cl1 166.16(2)
P1 Ru1 Cl1 91.14(2)
C16 P1 C23 108.36(11)
C16 P1 C17 105.93(11)
C23 P1 C17 102.06(11)
C16 P1 Ru1 102.20(8)
C23 P1 Ru1 117.28(8)
C17 P1 Ru1 120.21(8)
C43 P2 C37 106.39(12)
C43 P2 C36 104.47(11)
C37 P2 C36 100.74(11)
C43 P2 Ru1 115.33(8)
C37 P2 Ru1 124.41(8)
C36 P2 Ru1 102.49(8)
C11 N1 Ru1 121.56(15)
C11 N1 H1A 119.2
Ru1 N1 H1A 119.2
C31 N2 Ru1 118.35(16)
C31 N2 H2A 107(2)
Ru1 N2 H2A 110(2)
C31 N2 H2B 110(2)
Ru1 N2 H2B 106(2)
H2A N2 H2B 105(3)
O1 C1 Ru1 174.9(2)
N1 C11 C16 119.9(2)
N1 C11 C12 123.4(2)
C16 C11 C12 116.7(2)
C13 C12 C11 121.1(2)
C13 C12 H12A 119.5
C11 C12 H12A 119.5
C12 C13 C14 121.2(2)
C12 C13 H13A 119.4
C14 C13 H13A 119.4
C15 C14 C13 119.0(2)
C15 C14 H14A 120.5
C13 C14 H14A 120.5
C14 C15 C16 121.3(2)
C14 C15 H15A 119.4
C16 C15 H15A 119.4
C15 C16 C11 120.7(2)
C15 C16 P1 125.16(19)
C11 C16 P1 114.15(17)
C18 C17 C22 118.1(2)
C18 C17 P1 122.2(2)
C22 C17 P1 119.65(19)
C17 C18 C19 120.5(3)
C17 C18 H18A 119.8
C19 C18 H18A 119.8
C20 C19 C18 120.8(3)
C20 C19 H19A 119.6
C18 C19 H19A 119.6
C21 C20 C19 119.4(3)
C21 C20 H20A 120.3
C19 C20 H20A 120.3
C20 C21 C22 120.7(3)
C20 C21 H21A 119.6
C22 C21 H21A 119.6
C21 C22 C17 120.5(3)
C21 C22 H22A 119.8
C17 C22 H22A 119.8
C24 C23 C28 118.3(2)
C24 C23 P1 123.40(18)
C28 C23 P1 118.28(18)
C25 C24 C23 120.6(2)
C25 C24 H24A 119.7
C23 C24 H24A 119.7
C26 C25 C24 120.1(2)
C26 C25 H25A 120.0
C24 C25 H25A 120.0
C27 C26 C25 120.0(2)
C27 C26 H26A 120.0
C25 C26 H26A 120.0
C26 C27 C28 120.0(2)
C26 C27 H27A 120.0
C28 C27 H27A 120.0
C27 C28 C23 121.0(2)
C27 C28 H28A 119.5
C23 C28 H28A 119.5
C36 C31 C32 120.9(2)
C36 C31 N2 118.1(2)
C32 C31 N2 120.9(2)
C33 C32 C31 119.3(2)
C33 C32 H32A 120.3
C31 C32 H32A 120.4
C32 C33 C34 120.6(2)
C32 C33 H33A 119.7
C34 C33 H33A 119.7
C35 C34 C33 119.8(2)
C35 C34 H34A 120.1
C33 C34 H34A 120.1
C34 C35 C36 120.7(3)
C34 C35 H35A 119.6
C36 C35 H35A 119.6
C31 C36 C35 118.6(2)
C31 C36 P2 117.68(18)
C35 C36 P2 123.7(2)
C38 C37 C42 118.1(2)
C38 C37 P2 125.0(2)
C42 C37 P2 116.9(2)
C37 C38 C39 120.9(3)
C37 C38 H38A 119.5
C39 C38 H38A 119.5
C40 C39 C38 120.4(3)
C40 C39 H39A 119.8
C38 C39 H39A 119.8
C39 C40 C41 119.7(3)
C39 C40 H40A 120.1
C41 C40 H40A 120.1
C40 C41 C42 120.0(3)
C40 C41 H41A 120.0
C42 C41 H41A 120.0
C41 C42 C37 120.9(3)
C41 C42 H42A 119.6
C37 C42 H42A 119.6
C44 C43 C48 118.4(2)
C44 C43 P2 120.55(18)
C48 C43 P2 120.34(19)
C45 C44 C43 120.6(2)
C45 C44 H44A 119.7
C43 C44 H44A 119.7
C44 C45 C46 120.4(3)
C44 C45 H45A 119.8
C46 C45 H45A 119.8
C47 C46 C45 119.6(3)
C47 C46 H46A 120.2
C45 C46 H46A 120.2
C46 C47 C48 120.8(3)
C46 C47 H47A 119.6
C48 C47 H47A 119.6
C47 C48 C43 120.2(3)
C47 C48 H48A 119.9
C43 C48 H48A 119.9

loop_
_geom_bond_atom_site_label_1
_geom_bond_atom_site_label_2
_geom_bond_distance
Ru1 C1 1.865(2)
Ru1 N1 2.0894(19)
Ru1 N2 2.176(2)
Ru1 P2 2.2878(6)
Ru1 P1 2.3001(6)
Ru1 Cl1 2.4569(6)
P1 C16 1.798(2)
P1 C23 1.826(2)
P1 C17 1.837(2)
P2 C43 1.824(2)
P2 C37 1.831(2)
P2 C36 1.832(2)
N1 C11 1.353(3)
N1 H1A 0.8800
N2 C31 1.455(3)
N2 H2A 0.86(3)
N2 H2B 0.84(3)
O1 C1 1.152(3)
C11 C16 1.420(3)
C11 C12 1.422(3)
C12 C13 1.378(4)
C12 H12A 0.9500
C13 C14 1.395(4)
C13 H13A 0.9500
C14 C15 1.372(3)
C14 H14A 0.9500
C15 C16 1.397(3)
C15 H15A 0.9500
C17 C18 1.381(4)
C17 C22 1.392(4)
C18 C19 1.389(4)
C18 H18A 0.9500
C19 C20 1.368(5)
C19 H19A 0.9500
C20 C21 1.361(4)
C20 H20A 0.9500
C21 C22 1.388(4)
C21 H21A 0.9500
C22 H22A 0.9500
C23 C24 1.395(3)
C23 C28 1.397(3)
C24 C25 1.390(3)
C24 H24A 0.9500
C25 C26 1.388(3)
C25 H25A 0.9500
C26 C27 1.379(4)
C26 H26A 0.9500
C27 C28 1.387(3)
C27 H27A 0.9500
C28 H28A 0.9500
C31 C36 1.388(3)
C31 C32 1.391(3)
C32 C33 1.382(4)
C32 H32A 0.9500
C33 C34 1.385(4)
C33 H33A 0.9500
C34 C35 1.377(4)
C34 H34A 0.9500
C35 C36 1.399(3)
C35 H35A 0.9500
C37 C38 1.382(4)
C37 C42 1.391(4)
C38 C39 1.391(4)
C38 H38A 0.9500
C39 C40 1.365(5)
C39 H39A 0.9500
C40 C41 1.382(5)
C40 H40A 0.9500
C41 C42 1.388(4)
C41 H41A 0.9500
C42 H42A 0.9500
C43 C44 1.398(3)
C43 C48 1.398(3)
C44 C45 1.382(4)
C44 H44A 0.9500
C45 C46 1.383(4)
C45 H45A 0.9500
C46 C47 1.374(4)
C46 H46A 0.9500
C47 C48 1.386(4)
C47 H47A 0.9500
C48 H48A 0.9500
